data_1544800
loop_
_publ_author_name
'Goel, Nidhi'

_publ_section_title
;
 Study of new Cu(II) metal-organic frameworks: Syntheses, structural, gas
 sorption and magnetic properties
;
_journal_coden_ASTM ICHAA3
_journal_name_full 'Inorganica Chimica Acta'
_journal_page_first 330
_journal_page_last 336
_journal_paper_doi 10.1016/j.ica.2016.06.009
_journal_volume 450
_journal_year 2016
_chemical_formula_moiety 'C12 H14 Cu N O4'
_chemical_formula_sum 'C12 H14 Cu N O4'
_chemical_formula_weight 299.79
_space_group_IT_number 15
_symmetry_cell_setting monoclinic
_symmetry_space_group_name_Hall '-C 2yc'
_symmetry_space_group_name_H-M 'C 1 2/c 1'
_atom_sites_solution_hydrogens geom
_atom_sites_solution_primary direct
_atom_sites_solution_secondary difmap
_audit_creation_method SHELXL-97
_cell_angle_alpha 90.00
_cell_angle_beta 97.138(14)
_cell_angle_gamma 90.00
_cell_formula_units_Z 8
_cell_length_a 26.105(5)
_cell_length_b 12.3990(18)
_cell_length_c 9.0710(14)
_cell_measurement_reflns_used 166
_cell_measurement_temperature 296(2)
_cell_measurement_theta_max 28.29
_cell_measurement_theta_min 1.57
_cell_volume 2913.3(8)
_computing_cell_refinement 'Bruker SHELXTL'
_computing_data_collection 'Bruker D8 Venture'
_computing_data_reduction 'Bruker SHELXTL'
_computing_molecular_graphics 'Bruker SHELXTL'
_computing_publication_material 'Bruker SHELXL-97 and DIAMOND'
_computing_structure_refinement 'SHELXL-97 (Sheldrick, 2008)'
_computing_structure_solution 'SHELXL-97 (Sheldrick, 2008)'
_diffrn_ambient_temperature 296(2)
_diffrn_measured_fraction_theta_full 0.988
_diffrn_measured_fraction_theta_max 0.988
_diffrn_measurement_device_type 'Bruker D8 Venture CMOS diffractometer'
_diffrn_measurement_method 'phi and omega scans'
_diffrn_radiation_monochromator graphite
_diffrn_radiation_source 'fine-focus sealed tube'
_diffrn_radiation_type MoK\a
_diffrn_radiation_wavelength 0.71073
_diffrn_reflns_av_R_equivalents 0.0680
_diffrn_reflns_av_sigmaI/netI 0.0653
_diffrn_reflns_limit_h_max 33
_diffrn_reflns_limit_h_min -34
_diffrn_reflns_limit_k_max 15
_diffrn_reflns_limit_k_min -16
_diffrn_reflns_limit_l_max 12
_diffrn_reflns_limit_l_min -6
_diffrn_reflns_number 19680
_diffrn_reflns_theta_full 28.29
_diffrn_reflns_theta_max 28.29
_diffrn_reflns_theta_min 1.57
_exptl_absorpt_coefficient_mu 1.504
_exptl_absorpt_correction_T_max 0.774
_exptl_absorpt_correction_T_min 0.640
_exptl_absorpt_correction_type multi-scan
_exptl_absorpt_process_details '(SADABS; Bruker, 2008)'
_exptl_crystal_colour Blue
_exptl_crystal_density_diffrn 1.367
_exptl_crystal_density_method 'not measured'
_exptl_crystal_description Rod
_exptl_crystal_F_000 1232
_exptl_crystal_size_max 0.29
_exptl_crystal_size_mid 0.23
_exptl_crystal_size_min 0.17
_platon_squeeze_details
;
;
_refine_diff_density_max 0.543
_refine_diff_density_min -0.986
_refine_diff_density_rms 0.082
_refine_ls_extinction_method none
_refine_ls_goodness_of_fit_ref 0.643
_refine_ls_hydrogen_treatment mixed
_refine_ls_matrix_type full
_refine_ls_number_parameters 163
_refine_ls_number_reflns 3573
_refine_ls_number_restraints 0
_refine_ls_restrained_S_all 0.643
_refine_ls_R_factor_all 0.0728
_refine_ls_R_factor_gt 0.0448
_refine_ls_shift/su_max 0.001
_refine_ls_shift/su_mean 0.000
_refine_ls_structure_factor_coef Fsqd
_refine_ls_weighting_details 'calc w=1/[\s^2^(Fo^2^)+(0.1614P)^2^+0.0000P] where P=(Fo^2^+2Fc^2^)/3'
_refine_ls_weighting_scheme calc
_refine_ls_wR_factor_gt 0.1333
_refine_ls_wR_factor_ref 0.1605
_reflns_number_gt 2211
_reflns_number_total 3573
_reflns_threshold_expression >2\s(I)
_cod_data_source_file dd013_0ma_1.cif
_cod_data_source_block dd013_0ma_1
_cod_depositor_comments
;
The following automatic conversions were performed:

'_symmetry_cell_setting' value 'Monoclinic' changed to 'monoclinic'
according to the built-in table from CIF Core dictionary named
'cif_core.dic' version 2.4.1 from 2010-06-29.

Automatic conversion script
Id: cif_fix_values 4624 2016-04-14 12:54:50Z antanas 
;
_cod_original_cell_volume 2913.4(8)
_cod_original_sg_symbol_H-M 'C 2/c'
_cod_database_code 1544800

loop_
_symmetry_equiv_pos_as_xyz
'x, y, z'
'-x, y, -z+1/2'
'x+1/2, y+1/2, z'
'-x+1/2, y+1/2, -z+1/2'
'-x, -y, -z'
'x, -y, z-1/2'
'-x+1/2, -y+1/2, -z'
'x+1/2, -y+1/2, z-1/2'

loop_
_atom_site_label
_atom_site_type_symbol
_atom_site_fract_x
_atom_site_fract_y
_atom_site_fract_z
_atom_site_U_iso_or_equiv
_atom_site_adp_type
_atom_site_occupancy
_atom_site_symmetry_multiplicity
_atom_site_calc_flag
_atom_site_refinement_flags
_atom_site_disorder_assembly
_atom_site_disorder_group
Cu1 Cu 0.708533(16) 0.28163(3) 0.91570(4) 0.03542(18) Uani 1 1 d . . .
O1 O 0.74140(10) 0.42353(19) 0.9462(3) 0.0521(7) Uani 1 1 d . . .
O2 O 0.67864(12) 0.2983(2) 1.1034(3) 0.0542(7) Uani 1 1 d . . .
O3 O 0.68780(10) 0.12973(18) 0.9106(3) 0.0486(6) Uani 1 1 d . . .
N1 N 0.64284(11) 0.3430(2) 0.7688(3) 0.0383(6) Uani 1 1 d . . .
O4 O 0.75042(11) 0.2538(2) 0.7536(3) 0.0455(6) Uani 1 1 d . . .
C1 C 0.64720(14) 0.4332(3) 0.6934(4) 0.0454(8) Uani 1 1 d . . .
H1 H 0.6783 0.4707 0.7080 0.055 Uiso 1 1 calc R . .
C2 C 0.60775(14) 0.4740(3) 0.5944(4) 0.0468(9) Uani 1 1 d . . .
H2 H 0.6124 0.5379 0.5440 0.056 Uiso 1 1 calc R . .
C3 C 0.56183(14) 0.4208(3) 0.5701(4) 0.0456(9) Uani 1 1 d . . .
C4 C 0.55720(14) 0.3269(3) 0.6491(4) 0.0497(9) Uani 1 1 d . . .
H4 H 0.5265 0.2880 0.6369 0.060 Uiso 1 1 calc R . .
C5 C 0.59841(16) 0.2918(3) 0.7461(4) 0.0483(9) Uani 1 1 d . . .
H5 H 0.5947 0.2284 0.7985 0.058 Uiso 1 1 calc R . .
C6 C 0.51737(15) 0.4629(4) 0.4633(4) 0.0584(11) Uani 1 1 d . . .
H6A H 0.4973 0.4024 0.4201 0.070 Uiso 1 1 calc R . .
H6B H 0.5309 0.5012 0.3834 0.070 Uiso 1 1 calc R . .
C7 C 0.79601(16) 0.2232(2) 0.7727(4) 0.0411(8) Uani 1 1 d . . .
C8 C 0.82424(17) 0.2145(3) 0.6384(4) 0.0472(9) Uani 1 1 d . . .
H8A H 0.7998 0.2210 0.5492 0.057 Uiso 1 1 calc R . .
H8B H 0.8404 0.1441 0.6373 0.057 Uiso 1 1 calc R . .
C9 C 0.86542(17) 0.3020(3) 0.6386(5) 0.0547(10) Uani 1 1 d . . .
H9A H 0.8919 0.2898 0.7219 0.066 Uiso 1 1 calc R . .
H9B H 0.8816 0.2958 0.5482 0.066 Uiso 1 1 calc R . .
C10 C 0.78425(15) 0.4405(3) 1.0212(3) 0.0407(8) Uani 1 1 d . . .
C11 C 0.80279(15) 0.5563(3) 1.0258(4) 0.0504(9) Uani 1 1 d . . .
H11A H 0.7735 0.6029 1.0342 0.061 Uiso 1 1 calc R . .
H11B H 0.8153 0.5726 0.9319 0.061 Uiso 1 1 calc R . .
C12 C 0.84453(15) 0.5837(3) 1.1489(4) 0.0488(9) Uani 1 1 d . . .
H12A H 0.8311 0.5755 1.2433 0.059 Uiso 1 1 calc R . .
H12B H 0.8727 0.5330 1.1473 0.059 Uiso 1 1 calc R . .

loop_
_atom_site_aniso_label
_atom_site_aniso_U_11
_atom_site_aniso_U_22
_atom_site_aniso_U_33
_atom_site_aniso_U_23
_atom_site_aniso_U_13
_atom_site_aniso_U_12
Cu1 0.0392(3) 0.0317(2) 0.0321(2) 0.00065(14) -0.00848(17) 0.00805(16)
O1 0.0556(17) 0.0365(13) 0.0573(15) -0.0012(10) -0.0197(12) 0.0053(12)
O2 0.0559(18) 0.0663(17) 0.0392(13) 0.0059(11) 0.0007(12) 0.0253(14)
O3 0.0533(16) 0.0329(12) 0.0550(14) 0.0052(10) -0.0115(11) 0.0049(12)
N1 0.0389(17) 0.0360(14) 0.0378(14) 0.0048(11) -0.0044(11) 0.0105(13)
O4 0.0448(15) 0.0520(13) 0.0386(12) 0.0000(11) 0.0003(11) 0.0117(13)
C1 0.048(2) 0.0410(18) 0.0437(18) 0.0045(14) -0.0101(15) 0.0047(16)
C2 0.052(2) 0.0441(19) 0.0421(18) 0.0105(14) -0.0034(16) 0.0135(17)
C3 0.047(2) 0.051(2) 0.0357(16) -0.0035(14) -0.0071(14) 0.0224(17)
C4 0.036(2) 0.057(2) 0.054(2) 0.0001(17) -0.0053(16) 0.0036(17)
C5 0.044(2) 0.048(2) 0.051(2) 0.0127(15) -0.0026(17) 0.0048(17)
C6 0.053(2) 0.069(3) 0.047(2) -0.0022(18) -0.0175(17) 0.024(2)
C7 0.055(2) 0.0303(16) 0.0371(17) -0.0005(12) 0.0006(15) 0.0084(15)
C8 0.063(3) 0.0359(18) 0.0433(19) 0.0010(13) 0.0113(18) 0.0163(17)
C9 0.050(2) 0.052(2) 0.062(2) 0.0043(18) 0.0076(19) 0.0118(19)
C10 0.054(2) 0.0309(16) 0.0350(16) -0.0057(13) -0.0038(14) 0.0061(15)
C11 0.063(3) 0.0338(17) 0.050(2) 0.0013(15) -0.0095(17) -0.0033(17)
C12 0.048(2) 0.0415(19) 0.054(2) -0.0048(15) -0.0020(16) 0.0009(17)

loop_
_atom_type_symbol
_atom_type_description
_atom_type_scat_dispersion_real
_atom_type_scat_dispersion_imag
_atom_type_scat_source
C C 0.0033 0.0016 'International Tables Vol C Tables 4.2.6.8 and 6.1.1.4'
H H 0.0000 0.0000 'International Tables Vol C Tables 4.2.6.8 and 6.1.1.4'
N N 0.0061 0.0033 'International Tables Vol C Tables 4.2.6.8 and 6.1.1.4'
O O 0.0106 0.0060 'International Tables Vol C Tables 4.2.6.8 and 6.1.1.4'
Cu Cu 0.3201 1.2651 'International Tables Vol C Tables 4.2.6.8 and 6.1.1.4'

loop_
_geom_angle_atom_site_label_1
_geom_angle_atom_site_label_2
_geom_angle_atom_site_label_3
_geom_angle
_geom_angle_site_symmetry_1
_geom_angle_site_symmetry_3
O3 Cu1 O4 89.50(11) . .
O3 Cu1 O1 168.64(10) . .
O4 Cu1 O1 89.35(11) . .
O3 Cu1 O2 89.05(11) . .
O4 Cu1 O2 168.61(10) . .
O1 Cu1 O2 89.85(12) . .
O3 Cu1 N1 97.33(10) . .
O4 Cu1 N1 94.16(11) . .
O1 Cu1 N1 94.03(10) . .
O2 Cu1 N1 97.23(11) . .
O3 Cu1 Cu1 86.07(8) . 7_657
O4 Cu1 Cu1 83.56(8) . 7_657
O1 Cu1 Cu1 82.56(7) . 7_657
O2 Cu1 Cu1 85.07(8) . 7_657
N1 Cu1 Cu1 175.90(8) . 7_657
C10 O1 Cu1 125.0(2) . .
C7 O2 Cu1 121.9(3) 7_657 .
C10 O3 Cu1 121.1(2) 7_657 .
C1 N1 C5 117.2(3) . .
C1 N1 Cu1 120.0(2) . .
C5 N1 Cu1 122.7(2) . .
C7 O4 Cu1 124.2(2) . .
N1 C1 C2 122.9(4) . .
N1 C1 H1 118.6 . .
C2 C1 H1 118.6 . .
C1 C2 C3 120.0(3) . .
C1 C2 H2 120.0 . .
C3 C2 H2 120.0 . .
C4 C3 C2 117.2(3) . .
C4 C3 C6 121.0(4) . .
C2 C3 C6 121.8(3) . .
C3 C4 C5 119.2(4) . .
C3 C4 H4 120.4 . .
C5 C4 H4 120.4 . .
N1 C5 C4 123.5(3) . .
N1 C5 H5 118.2 . .
C4 C5 H5 118.2 . .
C3 C6 C6 112.7(4) . 5_666
C3 C6 H6A 109.1 . .
C6 C6 H6A 109.1 5_666 .
C3 C6 H6B 109.1 . .
C6 C6 H6B 109.1 5_666 .
H6A C6 H6B 107.8 . .
O4 C7 O2 125.3(3) . 7_657
O4 C7 C8 117.8(3) . .
O2 C7 C8 116.8(4) 7_657 .
C7 C8 C9 111.3(3) . .
C7 C8 H8A 109.4 . .
C9 C8 H8A 109.4 . .
C7 C8 H8B 109.4 . .
C9 C8 H8B 109.4 . .
H8A C8 H8B 108.0 . .
C12 C9 C8 113.8(3) 6_565 .
C12 C9 H9A 108.8 6_565 .
C8 C9 H9A 108.8 . .
C12 C9 H9B 108.8 6_565 .
C8 C9 H9B 108.8 . .
H9A C9 H9B 107.7 . .
O1 C10 O3 125.3(3) . 7_657
O1 C10 C11 115.8(3) . .
O3 C10 C11 118.8(3) 7_657 .
C10 C11 C12 115.9(3) . .
C10 C11 H11A 108.3 . .
C12 C11 H11A 108.3 . .
C10 C11 H11B 108.3 . .
C12 C11 H11B 108.3 . .
H11A C11 H11B 107.4 . .
C9 C12 C11 113.4(3) 6_566 .
C9 C12 H12A 108.9 6_566 .
C11 C12 H12A 108.9 . .
C9 C12 H12B 108.9 6_566 .
C11 C12 H12B 108.9 . .
H12A C12 H12B 107.7 . .

loop_
_geom_bond_atom_site_label_1
_geom_bond_atom_site_label_2
_geom_bond_distance
_geom_bond_site_symmetry_2
Cu1 O3 1.959(2) .
Cu1 O4 1.969(3) .
Cu1 O1 1.962(2) .
Cu1 O2 1.970(3) .
Cu1 N1 2.174(2) .
Cu1 Cu1 2.6113(8) 7_657
O1 C10 1.253(4) .
O2 C7 1.260(4) 7_657
O3 C10 1.250(4) 7_657
N1 C1 1.324(4) .
N1 C5 1.316(5) .
O4 C7 1.241(5) .
C1 C2 1.376(5) .
C1 H1 0.9300 .
C2 C3 1.362(5) .
C2 H2 0.9300 .
C3 C4 1.380(5) .
C3 C6 1.509(4) .
C4 C5 1.373(5) .
C4 H4 0.9300 .
C5 H5 0.9300 .
C6 C6 1.504(7) 5_666
C6 H6A 0.9700 .
C6 H6B 0.9700 .
C7 O2 1.260(4) 7_657
C7 C8 1.504(5) .
C8 C9 1.528(6) .
C8 H8A 0.9700 .
C8 H8B 0.9700 .
C9 C12 1.525(5) 6_565
C9 H9A 0.9700 .
C9 H9B 0.9700 .
C10 O3 1.250(4) 7_657
C10 C11 1.513(5) .
C11 C12 1.499(5) .
C11 H11A 0.9700 .
C11 H11B 0.9700 .
C12 C9 1.525(5) 6_566
C12 H12A 0.9700 .
C12 H12B 0.9700 .

loop_
_geom_hbond_atom_site_label_D
_geom_hbond_atom_site_label_H
_geom_hbond_atom_site_label_A
_geom_hbond_distance_DH
_geom_hbond_distance_HA
_geom_hbond_distance_DA
_geom_hbond_angle_DHA
_geom_hbond_site_symmetry_A
C1 H1 O1 0.93 2.62 3.149(4) 117.0 .
C1 H1 O1 0.93 2.62 3.149(4) 117.0 .
C1 H1 O1 0.93 2.62 3.149(4) 117.0 .
C1 H1 O1 0.93 2.62 3.149(4) 117.0 .

loop_
_geom_torsion_atom_site_label_1
_geom_torsion_atom_site_label_2
_geom_torsion_atom_site_label_3
_geom_torsion_atom_site_label_4
_geom_torsion
_geom_torsion_site_symmetry_1
_geom_torsion_site_symmetry_2
_geom_torsion_site_symmetry_3
_geom_torsion_site_symmetry_4
O3 Cu1 O1 C10 1.2(7) . . . .
O4 Cu1 O1 C10 -83.0(3) . . . .
O2 Cu1 O1 C10 85.6(3) . . . .
N1 Cu1 O1 C10 -177.1(3) . . . .
Cu1 Cu1 O1 C10 0.6(3) 7_657 . . .
O3 Cu1 O2 C7 85.9(3) . . . 7_657
O4 Cu1 O2 C7 3.2(8) . . . 7_657
O1 Cu1 O2 C7 -82.8(3) . . . 7_657
N1 Cu1 O2 C7 -176.8(3) . . . 7_657
Cu1 Cu1 O2 C7 -0.2(3) 7_657 . . 7_657
O4 Cu1 O3 C10 83.8(3) . . . 7_657
O1 Cu1 O3 C10 -0.4(7) . . . 7_657
O2 Cu1 O3 C10 -84.9(3) . . . 7_657
N1 Cu1 O3 C10 178.0(3) . . . 7_657
Cu1 Cu1 O3 C10 0.3(3) 7_657 . . 7_657
O3 Cu1 N1 C1 -155.0(3) . . . .
O4 Cu1 N1 C1 -64.9(3) . . . .
O1 Cu1 N1 C1 24.7(3) . . . .
O2 Cu1 N1 C1 115.1(3) . . . .
Cu1 Cu1 N1 C1 -8.9(12) 7_657 . . .
O3 Cu1 N1 C5 22.3(3) . . . .
O4 Cu1 N1 C5 112.4(3) . . . .
O1 Cu1 N1 C5 -158.0(3) . . . .
O2 Cu1 N1 C5 -67.6(3) . . . .
Cu1 Cu1 N1 C5 168.4(9) 7_657 . . .
O3 Cu1 O4 C7 -88.0(3) . . . .
O1 Cu1 O4 C7 80.7(3) . . . .
O2 Cu1 O4 C7 -5.4(8) . . . .
N1 Cu1 O4 C7 174.7(3) . . . .
Cu1 Cu1 O4 C7 -1.9(3) 7_657 . . .
C5 N1 C1 C2 -0.1(5) . . . .
Cu1 N1 C1 C2 177.4(3) . . . .
N1 C1 C2 C3 -0.3(6) . . . .
C1 C2 C3 C4 0.5(5) . . . .
C1 C2 C3 C6 179.6(3) . . . .
C2 C3 C4 C5 -0.4(5) . . . .
C6 C3 C4 C5 -179.5(4) . . . .
C1 N1 C5 C4 0.2(6) . . . .
Cu1 N1 C5 C4 -177.2(3) . . . .
C3 C4 C5 N1 0.1(6) . . . .
C4 C3 C6 C6 89.4(6) . . . 5_666
C2 C3 C6 C6 -89.7(6) . . . 5_666
Cu1 O4 C7 O2 2.8(5) . . . 7_657
Cu1 O4 C7 C8 -174.9(2) . . . .
O4 C7 C8 C9 109.5(4) . . . .
O2 C7 C8 C9 -68.4(4) 7_657 . . .
C7 C8 C9 C12 -55.8(4) . . . 6_565
Cu1 O1 C10 O3 -1.0(5) . . . 7_657
Cu1 O1 C10 C11 178.3(2) . . . .
O1 C10 C11 C12 161.9(3) . . . .
O3 C10 C11 C12 -18.8(5) 7_657 . . .
C10 C11 C12 C9 174.1(3) . . . 6_566

loop_
_platon_squeeze_void_nr
_platon_squeeze_void_average_x
_platon_squeeze_void_average_y
_platon_squeeze_void_average_z
_platon_squeeze_void_volume
_platon_squeeze_void_count_electrons
_platon_squeeze_void_content
1 0.000 0.500 -0.038 305 81 ' '
2 0.500 1.000 -0.020 305 81 ' '

loop_
_cod_changelog_entry_id
_cod_changelog_entry_author
_cod_changelog_entry_date
_cod_changelog_entry_text
1 'Vaitkus, Antanas' 2022-05-09T02:18:00+03:00 'Updated bibliographic information.'
